data_7022890
loop_
_publ_author_name
'Wang, Xiuli'
'Luan, Jian'
'Lin, Hongyan'
'Lu, Qilin'
'Xu, Chuang'
'Liu, Guocheng'

_publ_section_title
;
 Effect of flexible bis-pyridyl-bis-amide ligands and dicarboxylates on
 the assembly and properties of multifunctional Cu(II) metal-organic
 coordination polymers.
;
_journal_issue 23
_journal_name_full 'Dalton transactions (Cambridge, England : 2003)'
_journal_page_first 8375
_journal_page_last 8386
_journal_paper_doi 10.1039/c3dt50202c
_journal_volume 42
_journal_year 2013
_chemical_formula_sum 'C30 H22 Cu3 N4 O12'
_chemical_formula_weight 821.14
_chemical_name_systematic
;
?
;
_space_group_IT_number 2
_symmetry_cell_setting triclinic
_symmetry_space_group_name_Hall '-P 1'
_symmetry_space_group_name_H-M 'P -1'
_atom_sites_solution_hydrogens geom
_atom_sites_solution_primary direct
_atom_sites_solution_secondary difmap
_audit_creation_method SHELXL-97
_cell_angle_alpha 85.213(2)
_cell_angle_beta 75.719(2)
_cell_angle_gamma 80.446(2)
_cell_formula_units_Z 1
_cell_length_a 8.3526(10)
_cell_length_b 8.6543(10)
_cell_length_c 10.7547(13)
_cell_measurement_reflns_used 3373
_cell_measurement_temperature 296(2)
_cell_measurement_theta_max 25.00
_cell_measurement_theta_min 1.96
_cell_volume 742.20(15)
_computing_cell_refinement 'SMART (Bruker, 2001)'
_computing_data_collection 'SMART (Bruker, 2001)'
_computing_data_reduction 'SAINT+ (Bruker, 1999)'
_computing_molecular_graphics 'PLATON (Spek, 2003)'
_computing_publication_material 'SHELXTL (1998)'
_computing_structure_refinement 'SHELXL-97 (Sheldrick, 2008)'
_computing_structure_solution 'SHELXS-97 (Sheldrick, 2008)'
_diffrn_ambient_temperature 296(2)
_diffrn_measured_fraction_theta_full 0.993
_diffrn_measured_fraction_theta_max 0.993
_diffrn_measurement_device_type 'CCD area detector'
_diffrn_measurement_method 'phi and omega scans'
_diffrn_radiation_monochromator graphite
_diffrn_radiation_source 'fine-focus sealed tube'
_diffrn_radiation_type MoK\a
_diffrn_radiation_wavelength 0.71073
_diffrn_reflns_av_R_equivalents 0.0107
_diffrn_reflns_av_unetI/netI 0.0188
_diffrn_reflns_limit_h_max 8
_diffrn_reflns_limit_h_min -9
_diffrn_reflns_limit_k_max 10
_diffrn_reflns_limit_k_min -10
_diffrn_reflns_limit_l_max 12
_diffrn_reflns_limit_l_min -12
_diffrn_reflns_number 3804
_diffrn_reflns_theta_full 25.00
_diffrn_reflns_theta_max 25.00
_diffrn_reflns_theta_min 1.96
_exptl_absorpt_coefficient_mu 2.205
_exptl_absorpt_correction_T_max 0.718
_exptl_absorpt_correction_T_min 0.650
_exptl_absorpt_correction_type empirical
_exptl_absorpt_process_details SADABS
_exptl_crystal_colour GREEN
_exptl_crystal_density_diffrn 1.837
_exptl_crystal_density_method 'not measured'
_exptl_crystal_description BLOCK
_exptl_crystal_F_000 413
_exptl_crystal_size_max 0.20
_exptl_crystal_size_mid 0.18
_exptl_crystal_size_min 0.15
_refine_diff_density_max 0.744
_refine_diff_density_min -0.939
_refine_diff_density_rms 0.088
_refine_ls_extinction_method none
_refine_ls_goodness_of_fit_ref 1.049
_refine_ls_hydrogen_treatment constr
_refine_ls_matrix_type full
_refine_ls_number_parameters 227
_refine_ls_number_reflns 2586
_refine_ls_number_restraints 0
_refine_ls_restrained_S_all 1.049
_refine_ls_R_factor_all 0.0330
_refine_ls_R_factor_gt 0.0306
_refine_ls_shift/su_max 0.001
_refine_ls_shift/su_mean 0.000
_refine_ls_structure_factor_coef Fsqd
_refine_ls_weighting_details 'calc w=1/[\s^2^(Fo^2^)+(0.0504P)^2^+1.0983P] where P=(Fo^2^+2Fc^2^)/3'
_refine_ls_weighting_scheme calc
_refine_ls_wR_factor_gt 0.0854
_refine_ls_wR_factor_ref 0.0867
_reflns_number_gt 2399
_reflns_number_total 2586
_reflns_threshold_expression >2sigma(I)
_cod_data_source_file c3dt50202c.txt
_cod_data_source_block lj-4
_cod_depositor_comments
;
The following automatic conversions were performed:

'_symmetry_cell_setting' value 'Triclinic' changed to 'triclinic'
according to /home/saulius/struct/CIF-dictionaries/cif_core.dic
dictionary named 'cif_core.dic' version 2.4.2 from 2011-04-26.

Automatic conversion script
Id: cif_fix_values 1891 2012-01-12 08:04:46Z andrius 
;
_cod_database_code 7022890

loop_
_symmetry_equiv_pos_as_xyz
'x, y, z'
'-x, -y, -z'

loop_
_atom_site_label
_atom_site_type_symbol
_atom_site_fract_x
_atom_site_fract_y
_atom_site_fract_z
_atom_site_U_iso_or_equiv
_atom_site_adp_type
_atom_site_occupancy
_atom_site_symmetry_multiplicity
_atom_site_calc_flag
_atom_site_refinement_flags
_atom_site_disorder_assembly
_atom_site_disorder_group
Cu1 Cu 0.5000 0.0000 0.0000 0.02162(15) Uani 1 2 d S . .
O1 O 0.5324(3) 0.0670(3) 0.1586(2) 0.0374(6) Uani 1 1 d . . .
N1 N 1.0588(3) 0.2637(3) -0.0290(2) 0.0181(5) Uani 1 1 d . . .
C1 C 0.6338(3) 0.1474(3) 0.1788(3) 0.0214(6) Uani 1 1 d . . .
Cu2 Cu 0.87700(4) 0.15346(4) -0.06951(3) 0.01803(13) Uani 1 1 d . . .
O2 O 0.7314(3) 0.2227(2) 0.09636(19) 0.0267(5) Uani 1 1 d . . .
C2 C 0.6333(4) 0.1587(3) 0.3172(3) 0.0234(6) Uani 1 1 d . . .
N2 N 1.0431(6) 0.4252(4) 0.3369(3) 0.0763(15) Uani 1 1 d . . .
H2A H 1.0478 0.3250 0.3399 0.092 Uiso 1 1 calc R A 1
O3 O 0.9422(2) -0.0390(2) 0.1974(2) 0.0273(5) Uani 1 1 d . . .
C3 C 0.4827(4) 0.2101(5) 0.4022(3) 0.0440(9) Uani 1 1 d . . .
H3A H 0.3846 0.2302 0.3736 0.053 Uiso 1 1 calc R . .
O4 O 1.0733(3) 0.0933(2) 0.3016(2) 0.0266(5) Uani 1 1 d . . .
C4 C 0.4782(5) 0.2316(6) 0.5292(4) 0.0572(12) Uani 1 1 d . . .
H4A H 0.3772 0.2688 0.5848 0.069 Uiso 1 1 calc R . .
O5 O 1.1568(3) 0.6302(3) 0.2293(2) 0.0376(6) Uani 1 1 d . . .
C5 C 0.6203(5) 0.1988(5) 0.5738(3) 0.0475(10) Uani 1 1 d . . .
H5A H 0.6157 0.2122 0.6596 0.057 Uiso 1 1 calc R . .
O6 O 0.7071(3) 0.0525(3) -0.0981(2) 0.0308(5) Uani 1 1 d . . .
C6 C 0.7700(4) 0.1460(4) 0.4915(3) 0.0299(7) Uani 1 1 d . . .
H6A H 0.8667 0.1244 0.5220 0.036 Uiso 1 1 calc R . .
C7 C 0.7788(4) 0.1242(3) 0.3625(3) 0.0199(6) Uani 1 1 d . . .
C8 C 0.9459(3) 0.0558(3) 0.2812(3) 0.0178(6) Uani 1 1 d . . .
C9 C 1.2060(4) 0.2695(4) -0.1142(3) 0.0267(7) Uani 1 1 d . . .
H9A H 1.2254 0.2212 -0.1917 0.032 Uiso 1 1 calc R . .
C10 C 1.0353(3) 0.3347(3) 0.0823(3) 0.0178(5) Uani 1 1 d . . .
H10A H 0.9349 0.3313 0.1430 0.021 Uiso 1 1 calc R . .
C11 C 1.1520(4) 0.4119(3) 0.1109(3) 0.0210(6) Uani 1 1 d . . .
C12 C 1.1188(4) 0.4985(4) 0.2325(3) 0.0290(7) Uani 1 1 d . . .
C13 C 0.9457(7) 0.5208(7) 0.4539(5) 0.0306(10) Uani 0.585(6) 1 d P . 1
H13A H 0.9329 0.6325 0.4317 0.037 Uiso 0.585(6) 1 calc PR . 1
H13B H 0.8363 0.4902 0.4885 0.037 Uiso 0.585(6) 1 calc PR . 1
C13' C 1.0819(10) 0.4533(10) 0.4707(8) 0.0306(10) Uani 0.415(6) 1 d P . 2
H13E H 1.1041 0.3559 0.5193 0.037 Uiso 0.415(6) 1 calc PR . 2
H13F H 1.1738 0.5125 0.4598 0.037 Uiso 0.415(6) 1 calc PR . 2
C17 C 1.3016(4) 0.4180(4) 0.0216(3) 0.0340(8) Uani 1 1 d . . .
H17A H 1.3821 0.4711 0.0374 0.041 Uiso 1 1 calc R . .
C18 C 1.3285(4) 0.3431(4) -0.0920(3) 0.0391(9) Uani 1 1 d . . .
H18A H 1.4292 0.3428 -0.1530 0.047 Uiso 1 1 calc R . .

loop_
_atom_site_aniso_label
_atom_site_aniso_U_11
_atom_site_aniso_U_22
_atom_site_aniso_U_33
_atom_site_aniso_U_23
_atom_site_aniso_U_13
_atom_site_aniso_U_12
Cu1 0.0166(3) 0.0322(3) 0.0185(3) -0.0054(2) -0.00420(19) -0.0084(2)
O1 0.0298(12) 0.0653(16) 0.0243(11) -0.0095(11) -0.0042(10) -0.0276(11)
N1 0.0193(12) 0.0190(11) 0.0165(11) -0.0043(9) -0.0037(9) -0.0032(9)
C1 0.0133(13) 0.0299(15) 0.0221(14) -0.0072(12) -0.0042(11) -0.0032(11)
Cu2 0.01467(19) 0.0233(2) 0.0178(2) -0.00938(14) -0.00333(14) -0.00415(13)
O2 0.0278(11) 0.0337(11) 0.0198(10) -0.0091(9) -0.0001(9) -0.0129(9)
C2 0.0203(14) 0.0305(15) 0.0192(14) -0.0064(12) -0.0021(11) -0.0041(12)
N2 0.155(4) 0.059(2) 0.0204(16) -0.0196(15) 0.011(2) -0.071(3)
O3 0.0188(10) 0.0306(11) 0.0338(12) -0.0213(9) -0.0019(9) -0.0042(8)
C3 0.0218(17) 0.077(3) 0.0296(18) -0.0112(18) -0.0038(14) 0.0048(17)
O4 0.0223(11) 0.0357(12) 0.0251(11) -0.0126(9) -0.0072(9) -0.0056(9)
C4 0.033(2) 0.101(4) 0.0248(19) -0.021(2) 0.0044(16) 0.016(2)
O5 0.0583(16) 0.0296(12) 0.0337(13) -0.0081(10) -0.0175(12) -0.0187(11)
C5 0.046(2) 0.075(3) 0.0158(16) -0.0150(16) -0.0038(15) 0.0100(19)
O6 0.0177(10) 0.0499(14) 0.0275(11) -0.0191(10) 0.0012(9) -0.0140(9)
C6 0.0309(17) 0.0384(18) 0.0197(15) -0.0064(13) -0.0088(13) 0.0036(14)
C7 0.0216(14) 0.0202(13) 0.0176(13) -0.0057(11) -0.0028(11) -0.0028(11)
C8 0.0201(14) 0.0171(13) 0.0170(13) -0.0026(10) -0.0055(11) -0.0026(10)
C9 0.0300(16) 0.0274(15) 0.0222(15) -0.0124(12) 0.0007(13) -0.0081(13)
C10 0.0188(13) 0.0189(13) 0.0163(13) -0.0037(10) -0.0040(11) -0.0031(10)
C11 0.0256(15) 0.0203(13) 0.0194(14) -0.0051(11) -0.0076(12) -0.0045(11)
C12 0.0369(18) 0.0306(16) 0.0243(16) -0.0112(13) -0.0082(13) -0.0125(13)
C13 0.037(3) 0.035(3) 0.021(3) -0.012(2) -0.008(3) 0.000(2)
C13' 0.037(3) 0.035(3) 0.021(3) -0.012(2) -0.008(3) 0.000(2)
C17 0.0267(17) 0.0421(19) 0.0378(19) -0.0159(15) -0.0029(15) -0.0188(15)
C18 0.0288(17) 0.048(2) 0.0364(19) -0.0199(16) 0.0133(14) -0.0169(15)

loop_
_atom_type_symbol
_atom_type_description
_atom_type_scat_dispersion_real
_atom_type_scat_dispersion_imag
_atom_type_scat_source
C C 0.0033 0.0016 'International Tables Vol C Tables 4.2.6.8 and 6.1.1.4'
H H 0.0000 0.0000 'International Tables Vol C Tables 4.2.6.8 and 6.1.1.4'
Cu Cu 0.3201 1.2651 'International Tables Vol C Tables 4.2.6.8 and 6.1.1.4'
N N 0.0061 0.0033 'International Tables Vol C Tables 4.2.6.8 and 6.1.1.4'
O O 0.0106 0.0060 'International Tables Vol C Tables 4.2.6.8 and 6.1.1.4'

loop_
_geom_angle_atom_site_label_1
_geom_angle_atom_site_label_2
_geom_angle_atom_site_label_3
_geom_angle
_geom_angle_site_symmetry_1
_geom_angle_site_symmetry_3
O6 Cu1 O6 180.0 2_655 .
O6 Cu1 O1 86.74(9) 2_655 .
O6 Cu1 O1 93.26(9) . .
O6 Cu1 O1 93.26(9) 2_655 2_655
O6 Cu1 O1 86.74(9) . 2_655
O1 Cu1 O1 179.999(1) . 2_655
C1 O1 Cu1 131.2(2) . .
C9 N1 C10 116.8(2) . .
C9 N1 Cu2 121.19(19) . .
C10 N1 Cu2 122.02(18) . .
O1 C1 O2 127.3(3) . .
O1 C1 C2 115.3(3) . .
O2 C1 C2 117.4(2) . .
O6 Cu2 O3 95.40(9) . 2_755
O6 Cu2 O2 89.81(9) . .
O3 Cu2 O2 161.49(10) 2_755 .
O6 Cu2 N1 177.33(9) . .
O3 Cu2 N1 86.62(8) 2_755 .
O2 Cu2 N1 87.73(9) . .
C1 O2 Cu2 128.59(19) . .
C3 C2 C7 119.2(3) . .
C3 C2 C1 118.3(3) . .
C7 C2 C1 122.5(2) . .
C12 N2 C13 119.3(4) . .
C12 N2 C13' 118.7(4) . .
C13 N2 C13' 46.4(3) . .
C12 N2 H2A 120.4 . .
C13 N2 H2A 120.4 . .
C13' N2 H2A 101.9 . .
C8 O3 Cu2 131.06(18) . 2_755
C4 C3 C2 120.3(3) . .
C4 C3 H3A 119.9 . .
C2 C3 H3A 119.9 . .
C5 C4 C3 120.7(3) . .
C5 C4 H4A 119.6 . .
C3 C4 H4A 119.6 . .
C4 C5 C6 119.8(3) . .
C4 C5 H5A 120.1 . .
C6 C5 H5A 120.1 . .
Cu2 O6 Cu1 136.37(12) . .
C5 C6 C7 120.8(3) . .
C5 C6 H6A 119.6 . .
C7 C6 H6A 119.6 . .
C2 C7 C6 119.2(3) . .
C2 C7 C8 123.5(2) . .
C6 C7 C8 117.2(3) . .
O4 C8 O3 125.7(3) . .
O4 C8 C7 118.3(2) . .
O3 C8 C7 116.0(2) . .
N1 C9 C18 123.1(3) . .
N1 C9 H9A 118.5 . .
C18 C9 H9A 118.5 . .
N1 C10 C11 123.4(3) . .
N1 C10 H10A 118.3 . .
C11 C10 H10A 118.3 . .
C10 C11 C17 118.9(3) . .
C10 C11 C12 122.4(3) . .
C17 C11 C12 118.6(3) . .
O5 C12 N2 124.4(3) . .
O5 C12 C11 120.4(3) . .
N2 C12 C11 115.1(3) . .
C13 C13 N2 102.6(5) 2_766 .
C13 C13 H13A 111.3 2_766 .
N2 C13 H13A 111.3 . .
C13 C13 H13B 111.3 2_766 .
N2 C13 H13B 111.3 . .
H13A C13 H13B 109.2 . .
C13' C13' N2 97.8(8) 2_766 .
C13' C13' H13E 112.2 2_766 .
N2 C13' H13E 112.2 . .
C13' C13' H13F 112.2 2_766 .
N2 C13' H13F 112.2 . .
H13E C13' H13F 109.8 . .
C11 C17 C18 118.3(3) . .
C11 C17 H17A 120.9 . .
C18 C17 H17A 120.9 . .
C9 C18 C17 119.6(3) . .
C9 C18 H18A 120.2 . .
C17 C18 H18A 120.2 . .

loop_
_geom_bond_atom_site_label_1
_geom_bond_atom_site_label_2
_geom_bond_distance
_geom_bond_site_symmetry_2
Cu1 O6 1.895(2) 2_655
Cu1 O6 1.895(2) .
Cu1 O1 1.940(2) .
Cu1 O1 1.940(2) 2_655
O1 C1 1.249(4) .
N1 C9 1.346(4) .
N1 C10 1.348(3) .
N1 Cu2 2.069(2) .
C1 O2 1.264(4) .
C1 C2 1.500(4) .
Cu2 O6 1.882(2) .
Cu2 O3 1.965(2) 2_755
Cu2 O2 1.972(2) .
C2 C3 1.389(4) .
C2 C7 1.396(4) .
N2 C12 1.315(5) .
N2 C13 1.541(6) .
N2 C13' 1.597(9) .
N2 H2A 0.8600 .
O3 C8 1.277(3) .
O3 Cu2 1.965(2) 2_755
C3 C4 1.384(5) .
C3 H3A 0.9300 .
O4 C8 1.236(3) .
C4 C5 1.367(6) .
C4 H4A 0.9300 .
O5 C12 1.228(4) .
C5 C6 1.374(5) .
C5 H5A 0.9300 .
C6 C7 1.399(4) .
C6 H6A 0.9300 .
C7 C8 1.508(4) .
C9 C18 1.367(5) .
C9 H9A 0.9300 .
C10 C11 1.375(4) .
C10 H10A 0.9300 .
C11 C17 1.381(4) .
C11 C12 1.505(4) .
C13 C13 1.487(11) 2_766
C13 H13A 0.9700 .
C13 H13B 0.9700 .
C13' C13' 1.488(16) 2_766
C13' H13E 0.9700 .
C13' H13F 0.9700 .
C17 C18 1.383(5) .
C17 H17A 0.9300 .
C18 H18A 0.9300 .

loop_
_geom_torsion_atom_site_label_1
_geom_torsion_atom_site_label_2
_geom_torsion_atom_site_label_3
_geom_torsion_atom_site_label_4
_geom_torsion
_geom_torsion_site_symmetry_1
_geom_torsion_site_symmetry_4
O6 Cu1 O1 C1 -165.8(3) 2_655 .
O6 Cu1 O1 C1 14.1(3) . .
O1 Cu1 O1 C1 35(7) 2_655 .
Cu1 O1 C1 O2 9.3(5) . .
Cu1 O1 C1 C2 -173.1(2) . .
C9 N1 Cu2 O6 160.4(19) . .
C10 N1 Cu2 O6 -21(2) . .
C9 N1 Cu2 O3 21.0(2) . 2_755
C10 N1 Cu2 O3 -159.9(2) . 2_755
C9 N1 Cu2 O2 -176.7(2) . .
C10 N1 Cu2 O2 2.5(2) . .
O1 C1 O2 Cu2 -45.7(4) . .
C2 C1 O2 Cu2 136.6(2) . .
O6 Cu2 O2 C1 40.0(3) . .
O3 Cu2 O2 C1 -66.6(4) 2_755 .
N1 Cu2 O2 C1 -138.9(3) . .
O1 C1 C2 C3 -54.2(4) . .
O2 C1 C2 C3 123.7(3) . .
O1 C1 C2 C7 127.8(3) . .
O2 C1 C2 C7 -54.3(4) . .
C7 C2 C3 C4 2.0(6) . .
C1 C2 C3 C4 -176.0(4) . .
C2 C3 C4 C5 -1.7(7) . .
C3 C4 C5 C6 0.9(8) . .
O3 Cu2 O6 Cu1 151.29(19) 2_755 .
O2 Cu2 O6 Cu1 -10.9(2) . .
N1 Cu2 O6 Cu1 12(2) . .
O6 Cu1 O6 Cu2 63(15) 2_655 .
O1 Cu1 O6 Cu2 -6.7(2) . .
O1 Cu1 O6 Cu2 173.3(2) 2_655 .
C4 C5 C6 C7 -0.4(6) . .
C3 C2 C7 C6 -1.5(5) . .
C1 C2 C7 C6 176.4(3) . .
C3 C2 C7 C8 175.1(3) . .
C1 C2 C7 C8 -7.0(4) . .
C5 C6 C7 C2 0.7(5) . .
C5 C6 C7 C8 -176.0(3) . .
Cu2 O3 C8 O4 -2.1(4) 2_755 .
Cu2 O3 C8 C7 178.95(19) 2_755 .
C2 C7 C8 O4 147.2(3) . .
C6 C7 C8 O4 -36.1(4) . .
C2 C7 C8 O3 -33.7(4) . .
C6 C7 C8 O3 142.9(3) . .
C10 N1 C9 C18 -0.1(5) . .
Cu2 N1 C9 C18 179.0(3) . .
C9 N1 C10 C11 0.7(4) . .
Cu2 N1 C10 C11 -178.5(2) . .
N1 C10 C11 C17 0.1(4) . .
N1 C10 C11 C12 176.2(3) . .
C13 N2 C12 O5 20.2(7) . .
C13' N2 C12 O5 -33.4(7) . .
C13 N2 C12 C11 -157.4(4) . .
C13' N2 C12 C11 149.0(4) . .
C10 C11 C12 O5 -134.7(3) . .
C17 C11 C12 O5 41.5(5) . .
C10 C11 C12 N2 43.0(5) . .
C17 C11 C12 N2 -140.9(4) . .
C12 N2 C13 C13 -108.0(6) . 2_766
C13' N2 C13 C13 -4.9(6) . 2_766
C12 N2 C13' C13' 109.2(8) . 2_766
C13 N2 C13' C13' 4.8(5) . 2_766
C10 C11 C17 C18 -1.3(5) . .
C12 C11 C17 C18 -177.6(3) . .
N1 C9 C18 C17 -1.1(6) . .
C11 C17 C18 C9 1.8(6) . .
